data_7114171
loop_
_publ_author_name
'Jiang, Jianfeng'
'Koch, Stephen A.'

_publ_section_title
;
 Two-dimensional materials based on trans-[FeII(CN)4(CO)2]2??? building
 blocks; first structural evidence for a hydrated metal carbonyl ligation
;
_journal_issue 16
_journal_name_full 'Chemical Communications'
_journal_page_first 1724
_journal_paper_doi 10.1039/b200337f
_journal_year 2002
_chemical_formula_sum 'C12 H16 Fe2 N6 O5'
_chemical_formula_weight 436.01
_chemical_name_systematic
;Iron(II)bisdimethylforamide Iron(II)tetracyanodicarbonyl monohydrate  
 ? 
;
_space_group_IT_number 12
_symmetry_cell_setting monoclinic
_symmetry_space_group_name_Hall '-I 2y'
_symmetry_space_group_name_H-M 'I 1 2/m 1'
_atom_sites_solution_hydrogens geom
_atom_sites_solution_primary direct
_atom_sites_solution_secondary difmap
_audit_creation_method SHELXL-97
_cell_angle_alpha 90.00
_cell_angle_beta 97.754(2)
_cell_angle_gamma 90.00
_cell_formula_units_Z 4
_cell_length_a 13.4721(10)
_cell_length_b 7.4905(6)
_cell_length_c 19.5630(15)
_cell_measurement_temperature 293(2)
_cell_volume 1956.1(3)
_computing_cell_refinement 'Bruker SMART'
_computing_data_collection 'Bruker SMART'
_computing_data_reduction 'Bruker SHELXTL'
_computing_molecular_graphics 'Bruker SHELXTL'
_computing_publication_material 'Bruker SHELXTL'
_computing_structure_refinement 'SHELXL-97 (Sheldrick, 1997)'
_computing_structure_solution 'SHELXS-97 (Sheldrick, 1990)'
_diffrn_ambient_temperature 293(2)
_diffrn_measured_fraction_theta_full 1.000
_diffrn_measured_fraction_theta_max 1.000
_diffrn_measurement_device_type 'CCD area detector'
_diffrn_measurement_method 'phi and omega scans'
_diffrn_radiation_monochromator graphite
_diffrn_radiation_source 'fine-focus sealed tube'
_diffrn_radiation_type MoK\a
_diffrn_radiation_wavelength 0.71073
_diffrn_reflns_av_R_equivalents 0.0464
_diffrn_reflns_av_sigmaI/netI 0.0408
_diffrn_reflns_limit_h_max 14
_diffrn_reflns_limit_h_min -14
_diffrn_reflns_limit_k_max 8
_diffrn_reflns_limit_k_min -8
_diffrn_reflns_limit_l_max 21
_diffrn_reflns_limit_l_min -19
_diffrn_reflns_number 4556
_diffrn_reflns_theta_full 23.28
_diffrn_reflns_theta_max 23.28
_diffrn_reflns_theta_min 1.73
_exptl_absorpt_coefficient_mu 1.515
_exptl_absorpt_correction_T_max 0.3744
_exptl_absorpt_correction_T_min 0.3017
_exptl_absorpt_correction_type empirical
_exptl_crystal_colour colorless
_exptl_crystal_density_diffrn 1.481
_exptl_crystal_density_method 'not measured'
_exptl_crystal_F_000 888
_refine_diff_density_max 0.473
_refine_diff_density_min -0.244
_refine_diff_density_rms 0.060
_refine_ls_extinction_method none
_refine_ls_goodness_of_fit_ref 1.037
_refine_ls_hydrogen_treatment mixed
_refine_ls_matrix_type full
_refine_ls_number_parameters 151
_refine_ls_number_reflns 1540
_refine_ls_number_restraints 0
_refine_ls_restrained_S_all 1.037
_refine_ls_R_factor_all 0.0419
_refine_ls_R_factor_gt 0.0313
_refine_ls_shift/su_max 0.001
_refine_ls_shift/su_mean 0.000
_refine_ls_structure_factor_coef Fsqd
_refine_ls_weighting_details 'calc w=1/[\s^2^(Fo^2^)+(0.0473P)^2^+0.0424P] where P=(Fo^2^+2Fc^2^)/3'
_refine_ls_weighting_scheme calc
_refine_ls_wR_factor_gt 0.0789
_refine_ls_wR_factor_ref 0.0848
_reflns_number_gt 1232
_reflns_number_total 1540
_reflns_threshold_expression >2sigma(I)
_cod_data_source_file b200337f.txt
_cod_data_source_block fedmf
_cod_depositor_comments
;
The following automatic conversions were performed:

'_symmetry_cell_setting' value 'Monoclinic' changed to 'monoclinic'
according to
/usr/data/users/saulius/automatic-downloads/retrospective/RSC/lib/dictionaries/cif_core.dic
dictionary named 'cif_core.dic' version 2.4.2 from 2011-04-26.

Automatic conversion script
Id: cif_fix_values 2281 2013-09-26 08:29:07Z andrius 
;
_cod_original_sg_symbol_H-M I2/m
_cod_database_code 7114171

loop_
_symmetry_equiv_pos_as_xyz
'x, y, z'
'-x, y, -z'
'x+1/2, y+1/2, z+1/2'
'-x+1/2, y+1/2, -z+1/2'
'-x, -y, -z'
'x, -y, z'
'-x+1/2, -y+1/2, -z+1/2'
'x+1/2, -y+1/2, z+1/2'

loop_
_atom_site_label
_atom_site_type_symbol
_atom_site_fract_x
_atom_site_fract_y
_atom_site_fract_z
_atom_site_U_iso_or_equiv
_atom_site_adp_type
_atom_site_occupancy
_atom_site_symmetry_multiplicity
_atom_site_calc_flag
_atom_site_refinement_flags
C1 C 0.9610(4) 1.0000 1.0855(3) 0.0460(12) Uani 1 2 d S
C4 C 0.5757(2) 0.8168(4) 0.96135(15) 0.0327(7) Uani 1 1 d .
O3 O 0.7380(2) 0.5000 1.05744(15) 0.0448(8) Uani 1 2 d S
N4 N 0.62095(19) 0.7033(3) 0.94114(13) 0.0393(7) Uani 1 1 d .
O4 O 0.7296(2) 0.5000 0.83683(15) 0.0454(8) Uani 1 2 d S
N3 N 0.84582(19) 0.7027(3) 0.95785(13) 0.0402(6) Uani 1 1 d .
C3 C 0.9024(2) 0.8158(4) 0.97302(15) 0.0334(7) Uani 1 1 d .
O1 O 0.9350(4) 1.0000 1.1374(2) 0.0934(15) Uani 1 2 d S
N1 N 0.6613(3) 0.5000 1.1544(2) 0.0668(13) Uani 1 2 d S
C5 C 0.6606(4) 0.5000 1.0872(3) 0.0473(12) Uani 1 2 d S
C6 C 0.8045(4) 0.5000 0.8098(3) 0.0541(14) Uani 1 2 d S
C2 C 0.5924(4) 1.0000 1.0763(3) 0.0447(12) Uani 1 2 d S
O2 O 0.6493(3) 1.0000 1.1242(2) 0.0896(14) Uani 1 2 d S
C7 C 0.7544(6) 0.5000 1.1991(3) 0.162(5) Uani 1 2 d S
H7A H 0.7435 0.4614 1.2443 0.243 Uiso 0.50 1 calc PR
H7B H 0.7819 0.6185 1.2017 0.243 Uiso 0.50 1 calc PR
H7C H 0.8004 0.4201 1.1812 0.243 Uiso 0.50 1 calc PR
N2 N 0.8104(4) 0.5000 0.7432(2) 0.0637(13) Uani 1 2 d S
C8 C 0.5690(5) 0.5000 1.1854(3) 0.094(2) Uani 1 2 d S
H8A H 0.5142 0.5353 1.1516 0.141 Uiso 0.50 1 calc PR
H8B H 0.5752 0.5824 1.2233 0.141 Uiso 0.50 1 calc PR
H8C H 0.5569 0.3823 1.2018 0.141 Uiso 0.50 1 calc PR
C10 C 0.9056(6) 0.5000 0.7164(4) 0.149(4) Uani 1 2 d S
H10A H 0.9020 0.4211 0.6775 0.224 Uiso 0.50 1 calc PR
H10B H 0.9574 0.4601 0.7517 0.224 Uiso 0.50 1 calc PR
H10C H 0.9206 0.6187 0.7024 0.224 Uiso 0.50 1 calc PR
C9 C 0.7223(6) 0.5000 0.6937(3) 0.096(2) Uani 1 2 d S
H9A H 0.6668 0.5441 0.7148 0.143 Uiso 0.50 1 calc PR
H9B H 0.7083 0.3805 0.6775 0.143 Uiso 0.50 1 calc PR
H9C H 0.7326 0.5754 0.6556 0.143 Uiso 0.50 1 calc PR
O5 O 0.9545(3) 0.5000 0.1111(2) 0.1193(17) Uani 1 2 d S
Fe1 Fe 1.0000 1.0000 1.0000 0.0286(2) Uani 1 4 d S
Fe2 Fe 0.5000 1.0000 1.0000 0.0289(3) Uani 1 4 d S
Fe3 Fe 0.73328(4) 0.5000 0.94520(3) 0.0284(2) Uani 1 2 d S
H1 H 0.596(4) 0.5000 1.062(2) 0.056(15) Uiso 1 2 d S
H2 H 0.880(5) 0.5000 0.837(3) 0.10(2) Uiso 1 2 d S

loop_
_atom_site_aniso_label
_atom_site_aniso_U_11
_atom_site_aniso_U_22
_atom_site_aniso_U_33
_atom_site_aniso_U_23
_atom_site_aniso_U_13
_atom_site_aniso_U_12
C1 0.050(3) 0.040(3) 0.049(3) 0.000 0.010(3) 0.000
C4 0.0266(17) 0.0303(17) 0.0421(18) 0.0031(14) 0.0081(14) -0.0052(14)
O3 0.050(2) 0.051(2) 0.0346(18) 0.000 0.0080(16) 0.000
N4 0.0347(16) 0.0315(14) 0.0541(17) -0.0015(12) 0.0145(13) 0.0053(13)
O4 0.0358(19) 0.060(2) 0.0413(19) 0.000 0.0095(16) 0.000
N3 0.0332(15) 0.0295(14) 0.0570(18) -0.0026(12) 0.0034(13) -0.0049(13)
C3 0.0303(18) 0.0259(17) 0.0432(19) 0.0018(13) 0.0022(14) 0.0072(14)
O1 0.110(4) 0.121(4) 0.055(3) 0.000 0.035(3) 0.000
N1 0.061(3) 0.098(4) 0.040(3) 0.000 0.005(2) 0.000
C5 0.055(4) 0.048(3) 0.038(3) 0.000 0.002(3) 0.000
C6 0.053(4) 0.071(4) 0.039(3) 0.000 0.007(3) 0.000
C2 0.049(3) 0.033(3) 0.052(3) 0.000 0.002(3) 0.000
O2 0.083(3) 0.098(3) 0.076(3) 0.000 -0.033(3) 0.000
C7 0.087(6) 0.344(15) 0.052(5) 0.000 -0.005(4) 0.000
N2 0.086(4) 0.069(3) 0.039(3) 0.000 0.017(3) 0.000
C8 0.088(5) 0.139(6) 0.062(4) 0.000 0.033(4) 0.000
C10 0.128(7) 0.250(11) 0.087(6) 0.000 0.077(6) 0.000
C9 0.138(7) 0.091(5) 0.051(4) 0.000 -0.012(4) 0.000
O5 0.077(3) 0.176(5) 0.100(4) 0.000 -0.005(3) 0.000
Fe1 0.0228(5) 0.0238(5) 0.0384(5) 0.000 0.0018(4) 0.000
Fe2 0.0242(5) 0.0235(5) 0.0400(5) 0.000 0.0078(4) 0.000
Fe3 0.0244(4) 0.0242(3) 0.0370(4) 0.000 0.0060(3) 0.000

loop_
_atom_type_symbol
_atom_type_description
_atom_type_scat_dispersion_real
_atom_type_scat_dispersion_imag
_atom_type_scat_source
C C 0.0033 0.0016 'International Tables Vol C Tables 4.2.6.8 and 6.1.1.4'
H H 0.0000 0.0000 'International Tables Vol C Tables 4.2.6.8 and 6.1.1.4'
N N 0.0061 0.0033 'International Tables Vol C Tables 4.2.6.8 and 6.1.1.4'
O O 0.0106 0.0060 'International Tables Vol C Tables 4.2.6.8 and 6.1.1.4'
Fe Fe 0.3463 0.8444 'International Tables Vol C Tables 4.2.6.8 and 6.1.1.4'

loop_
_geom_angle_atom_site_label_1
_geom_angle_atom_site_label_2
_geom_angle_atom_site_label_3
_geom_angle
_geom_angle_site_symmetry_1
_geom_angle_site_symmetry_3
O1 C1 Fe1 178.5(5) . .
N4 C4 Fe2 176.8(3) . .
C5 O3 Fe3 123.4(3) . .
C4 N4 Fe3 157.0(2) . .
C6 O4 Fe3 122.3(3) . .
C3 N3 Fe3 171.0(3) . .
N3 C3 Fe1 178.2(3) . .
C5 N1 C7 120.0(5) . .
C5 N1 C8 121.8(5) . .
C7 N1 C8 118.2(5) . .
O3 C5 N1 124.6(5) . .
O4 C6 N2 127.0(5) . .
O2 C2 Fe2 179.4(5) . .
C6 N2 C9 121.1(5) . .
C6 N2 C10 122.1(6) . .
C9 N2 C10 116.8(5) . .
C1 Fe1 C1 180.000(2) 5_777 .
C1 Fe1 C3 88.91(14) 5_777 5_777
C1 Fe1 C3 91.09(14) . 5_777
C1 Fe1 C3 91.09(14) 5_777 .
C1 Fe1 C3 88.91(14) . .
C3 Fe1 C3 180.000(1) 5_777 .
C1 Fe1 C3 91.09(14) 5_777 6_575
C1 Fe1 C3 88.91(14) . 6_575
C3 Fe1 C3 88.73(16) 5_777 6_575
C3 Fe1 C3 91.27(16) . 6_575
C1 Fe1 C3 88.91(14) 5_777 2_757
C1 Fe1 C3 91.09(14) . 2_757
C3 Fe1 C3 91.27(16) 5_777 2_757
C3 Fe1 C3 88.73(16) . 2_757
C3 Fe1 C3 180.000(1) 6_575 2_757
C2 Fe2 C2 180.000(1) 5_677 .
C2 Fe2 C4 91.01(14) 5_677 6_575
C2 Fe2 C4 88.99(14) . 6_575
C2 Fe2 C4 91.01(14) 5_677 .
C2 Fe2 C4 88.99(14) . .
C4 Fe2 C4 90.99(16) 6_575 .
C2 Fe2 C4 88.99(14) 5_677 2_657
C2 Fe2 C4 91.01(14) . 2_657
C4 Fe2 C4 180.0 6_575 2_657
C4 Fe2 C4 89.01(16) . 2_657
C2 Fe2 C4 88.99(14) 5_677 5_677
C2 Fe2 C4 91.01(14) . 5_677
C4 Fe2 C4 89.01(16) 6_575 5_677
C4 Fe2 C4 180.00(15) . 5_677
C4 Fe2 C4 90.99(16) 2_657 5_677
O4 Fe3 N3 92.09(9) . .
O4 Fe3 N3 92.09(9) . 6_565
N3 Fe3 N3 90.58(13) . 6_565
O4 Fe3 N4 92.41(9) . 6_565
N3 Fe3 N4 175.50(10) . 6_565
N3 Fe3 N4 89.19(9) 6_565 6_565
O4 Fe3 N4 92.41(9) . .
N3 Fe3 N4 89.19(9) . .
N3 Fe3 N4 175.50(10) 6_565 .
N4 Fe3 N4 90.69(13) 6_565 .
O4 Fe3 O3 179.68(13) . .
N3 Fe3 O3 87.69(10) . .
N3 Fe3 O3 87.69(9) 6_565 .
N4 Fe3 O3 87.82(9) 6_565 .
N4 Fe3 O3 87.82(9) . .

loop_
_geom_bond_atom_site_label_1
_geom_bond_atom_site_label_2
_geom_bond_distance
_geom_bond_site_symmetry_2
C1 O1 1.117(6) .
C1 Fe1 1.820(5) .
C4 N4 1.147(3) .
C4 Fe2 1.924(3) .
O3 C5 1.261(6) .
O3 Fe3 2.188(3) .
N4 Fe3 2.141(2) .
O4 C6 1.201(6) .
O4 Fe3 2.114(3) .
N3 C3 1.151(4) .
N3 Fe3 2.136(3) .
C3 Fe1 1.930(3) .
N1 C5 1.312(6) .
N1 C7 1.429(8) .
N1 C8 1.456(7) .
C6 N2 1.317(6) .
C2 O2 1.126(5) .
C2 Fe2 1.811(5) .
N2 C9 1.426(8) .
N2 C10 1.450(8) .
Fe1 C1 1.820(5) 5_777
Fe1 C3 1.930(3) 5_777
Fe1 C3 1.930(3) 6_575
Fe1 C3 1.930(3) 2_757
Fe2 C2 1.811(5) 5_677
Fe2 C4 1.924(3) 6_575
Fe2 C4 1.924(3) 2_657
Fe2 C4 1.924(3) 5_677
Fe3 N3 2.136(3) 6_565
Fe3 N4 2.141(2) 6_565
